data_4024878
loop_
_publ_author_name
'Qi-Fang Wang'
'Hong Hou'
'Li Hui'
'Chao-Guo Yan'

_publ_contact_author_address
;
      College of Chemistry & Chemical Engineering
      Yangzhou University
      Yangzhou 225002, 
      P.R. China
;
_publ_contact_author_email cgyan@yzu.edu.cn
_publ_contact_author_fax +86-514-7975590-8401
_publ_contact_author_name 'Chao Guo Yan'
_publ_contact_author_phone +86-514-7975531
_publ_section_title
;
Diastereoselective Synthesis oftrans-2,3-Dihydrofurans with Pyridinium
Ylide Assisted Tandem Reaction
;
_journal_name_full 'Journal of Organic Chemistry'
_journal_page_first 7403
_journal_page_last 7406
_journal_paper_doi 10.1021/jo901379h
_journal_volume 74
_journal_year 2009
_chemical_formula_moiety 'C24 H16 O4 '
_chemical_formula_sum 'C24 H16 O4'
_chemical_formula_weight 368.37
_chemical_name_systematic
; 
 ? 
;
_space_group_IT_number 14
_symmetry_cell_setting monoclinic
_symmetry_space_group_name_Hall '-P 2ybc'
_symmetry_space_group_name_H-M 'P 1 21/c 1'
_atom_sites_solution_hydrogens geom
_atom_sites_solution_primary direct
_atom_sites_solution_secondary difmap
_audit_creation_method SHELXL-97
_cell_angle_alpha 90.00
_cell_angle_beta 115.585(2)
_cell_angle_gamma 90.00
_cell_formula_units_Z 12
_cell_length_a 16.693(2)
_cell_length_b 19.397(3)
_cell_length_c 18.801(2)
_cell_measurement_temperature 296(2)
_cell_measurement_theta_max 27.6
_cell_measurement_theta_min 1.6
_cell_volume 5490.7(12)
_computing_cell_refinement 'Bruker SMART'
_computing_data_collection 'Bruker SMART'
_computing_data_reduction 'Bruker SAINT'
_computing_molecular_graphics 'Bruker SHELXTL'
_computing_publication_material 'Bruker SHELXTL'
_computing_structure_refinement 'SHELXL-97 (Sheldrick, 1997)'
_computing_structure_solution 'SHELXS-97 (Sheldrick, 1990)'
_diffrn_ambient_temperature 296(2)
_diffrn_measured_fraction_theta_full 0.993
_diffrn_measured_fraction_theta_max 0.993
_diffrn_radiation_monochromator graphite
_diffrn_radiation_source 'fine-focus sealed tube'
_diffrn_radiation_type MoK\a
_diffrn_radiation_wavelength 0.71073
_diffrn_reflns_av_R_equivalents 0.0466
_diffrn_reflns_av_sigmaI/netI 0.0426
_diffrn_reflns_limit_h_max 21
_diffrn_reflns_limit_h_min -21
_diffrn_reflns_limit_k_max 22
_diffrn_reflns_limit_k_min -25
_diffrn_reflns_limit_l_max 24
_diffrn_reflns_limit_l_min -24
_diffrn_reflns_number 47311
_diffrn_reflns_theta_full 27.64
_diffrn_reflns_theta_max 27.64
_diffrn_reflns_theta_min 1.60
_exptl_absorpt_coefficient_mu 0.091
_exptl_absorpt_correction_T_max 0.978
_exptl_absorpt_correction_T_min 0.973
_exptl_absorpt_correction_type multi-scan
_exptl_absorpt_process_details sadabs
_exptl_crystal_density_diffrn 1.337
_exptl_crystal_density_method 'not measured'
_exptl_crystal_F_000 2304.0
_exptl_crystal_size_max 0.30
_exptl_crystal_size_mid 0.26
_exptl_crystal_size_min 0.24
_refine_diff_density_max 0.282
_refine_diff_density_min -0.305
_refine_diff_density_rms 0.062
_refine_ls_extinction_method none
_refine_ls_goodness_of_fit_ref 1.024
_refine_ls_hydrogen_treatment constr
_refine_ls_matrix_type full
_refine_ls_number_parameters 757
_refine_ls_number_reflns 12811
_refine_ls_number_restraints 0
_refine_ls_restrained_S_all 1.024
_refine_ls_R_factor_all 0.0917
_refine_ls_R_factor_gt 0.0511
_refine_ls_shift/su_max 0.037
_refine_ls_shift/su_mean 0.003
_refine_ls_structure_factor_coef Fsqd
_refine_ls_weighting_details 'calc w=1/[\s^2^(Fo^2^)+(0.0932P)^2^+0.3760P] where P=(Fo^2^+2Fc^2^)/3'
_refine_ls_weighting_scheme calc
_refine_ls_wR_factor_gt 0.1372
_refine_ls_wR_factor_ref 0.1709
_reflns_number_gt 7846
_reflns_number_total 12811
_reflns_threshold_expression >2sigma(I)
_cod_data_source_file jo901379h_si_001_4.cif
_cod_data_source_block huili0900601_0m
_cod_depositor_comments
;
The following automatic conversions were performed:
'_symmetry_cell_setting' value 'Monoclinic' changed to 'monoclinic'
according to '/home/saulius/struct/CIF-dictionaries/cif_core.dic'
dictionary named 'cif_core.dic' version 2.4.1 from 2010-06-29.

Automatic conversion script
Id: cif_fix_enum 1527 2010-12-29 10:47:43Z saulius 
;
_cod_original_sg_symbol_Hall '-P 2ybc '
_cod_original_sg_symbol_H-M 'P 21/c'
_cod_original_formula_sum 'C24 H16 O4 '
_cod_database_code 4024878

loop_
_symmetry_equiv_pos_as_xyz
'x, y, z'
'-x, y+1/2, -z+1/2'
'-x, -y, -z'
'x, -y-1/2, z-1/2'

loop_
_atom_site_label
_atom_site_type_symbol
_atom_site_fract_x
_atom_site_fract_y
_atom_site_fract_z
_atom_site_U_iso_or_equiv
_atom_site_adp_type
_atom_site_occupancy
_atom_site_symmetry_multiplicity
_atom_site_calc_flag
_atom_site_refinement_flags
_atom_site_disorder_assembly
_atom_site_disorder_group
C1 C 0.94761(12) 0.57338(9) 0.22315(10) 0.0437(4) Uani 1 1 d . . .
C2 C 0.95908(14) 0.52594(10) 0.28215(12) 0.0558(5) Uani 1 1 d . . .
H2 H 0.9293 0.4839 0.2701 0.067 Uiso 1 1 calc R . .
C3 C 1.01550(14) 0.54251(11) 0.35879(12) 0.0612(6) Uani 1 1 d . . .
H3 H 1.0233 0.5111 0.3987 0.073 Uiso 1 1 calc R . .
C4 C 1.06104(14) 0.60445(11) 0.37832(12) 0.0590(5) Uani 1 1 d . . .
H4 H 1.0988 0.6143 0.4306 0.071 Uiso 1 1 calc R . .
C5 C 1.05017(12) 0.65163(10) 0.31981(10) 0.0490(4) Uani 1 1 d . . .
H5 H 1.0805 0.6934 0.3325 0.059 Uiso 1 1 calc R . .
C6 C 0.99322(11) 0.63619(9) 0.24135(10) 0.0409(4) Uani 1 1 d . . .
C7 C 0.97489(11) 0.68022(8) 0.17499(10) 0.0388(4) Uani 1 1 d . . .
C8 C 0.87025(12) 0.59958(9) 0.08325(10) 0.0431(4) Uani 1 1 d . . .
C9 C 0.91695(11) 0.66376(9) 0.10099(10) 0.0391(4) Uani 1 1 d . . .
C10 C 0.91382(11) 0.72026(9) 0.04495(9) 0.0393(4) Uani 1 1 d . . .
H10 H 0.8523 0.7359 0.0157 0.047 Uiso 1 1 calc R . .
C11 C 0.95131(12) 0.70098(9) -0.01293(10) 0.0430(4) Uani 1 1 d . . .
C12 C 1.02223(13) 0.65637(12) 0.00728(12) 0.0572(5) Uani 1 1 d . . .
H12 H 1.0483 0.6373 0.0576 0.069 Uiso 1 1 calc R . .
C13 C 1.05472(15) 0.63995(14) -0.04729(14) 0.0744(7) Uani 1 1 d . . .
H13 H 1.1027 0.6100 -0.0331 0.089 Uiso 1 1 calc R . .
C14 C 1.01697(17) 0.66727(14) -0.12185(14) 0.0734(7) Uani 1 1 d . . .
H14 H 1.0393 0.6561 -0.1580 0.088 Uiso 1 1 calc R . .
C15 C 0.94633(18) 0.71102(13) -0.14256(13) 0.0714(7) Uani 1 1 d . . .
H15 H 0.9202 0.7295 -0.1932 0.086 Uiso 1 1 calc R . .
C16 C 0.91361(15) 0.72799(11) -0.08881(11) 0.0570(5) Uani 1 1 d . . .
H16 H 0.8656 0.7580 -0.1036 0.068 Uiso 1 1 calc R . .
C17 C 0.96831(12) 0.77711(9) 0.10717(9) 0.0420(4) Uani 1 1 d . . .
H17 H 1.0100 0.8006 0.0913 0.050 Uiso 1 1 calc R . .
C18 C 0.90413(13) 0.82850(9) 0.11652(10) 0.0467(4) Uani 1 1 d . . .
C19 C 0.86342(13) 0.88294(9) 0.05554(10) 0.0464(4) Uani 1 1 d . . .
C20 C 0.88837(14) 0.89457(10) -0.00506(11) 0.0538(5) Uani 1 1 d . . .
H20 H 0.9320 0.8673 -0.0092 0.065 Uiso 1 1 calc R . .
C21 C 0.84832(16) 0.94674(12) -0.05948(12) 0.0686(6) Uani 1 1 d . . .
H21 H 0.8648 0.9539 -0.1003 0.082 Uiso 1 1 calc R . .
C22 C 0.78451(17) 0.98786(13) -0.05339(14) 0.0755(7) Uani 1 1 d . . .
H22 H 0.7587 1.0233 -0.0894 0.091 Uiso 1 1 calc R . .
C23 C 0.75883(16) 0.97653(12) 0.00601(15) 0.0724(6) Uani 1 1 d . . .
H23 H 0.7151 1.0040 0.0097 0.087 Uiso 1 1 calc R . .
C24 C 0.79767(14) 0.92442(11) 0.06031(12) 0.0586(5) Uani 1 1 d . . .
H24 H 0.7798 0.9170 0.1002 0.070 Uiso 1 1 calc R . .
C25 C 0.28223(12) 0.88398(9) 0.41346(11) 0.0452(4) Uani 1 1 d . . .
C26 C 0.29557(14) 0.92936(10) 0.47412(12) 0.0550(5) Uani 1 1 d . . .
H26 H 0.2579 0.9668 0.4662 0.066 Uiso 1 1 calc R . .
C27 C 0.36566(15) 0.91822(11) 0.54657(12) 0.0588(5) Uani 1 1 d . . .
H27 H 0.3753 0.9487 0.5877 0.071 Uiso 1 1 calc R . .
C28 C 0.42238(14) 0.86215(11) 0.55947(11) 0.0568(5) Uani 1 1 d . . .
H28 H 0.4691 0.8553 0.6090 0.068 Uiso 1 1 calc R . .
C29 C 0.40936(12) 0.81671(10) 0.49886(10) 0.0493(4) Uani 1 1 d . . .
H29 H 0.4470 0.7791 0.5074 0.059 Uiso 1 1 calc R . .
C30 C 0.33931(11) 0.82768(9) 0.42461(10) 0.0417(4) Uani 1 1 d . . .
C31 C 0.31754(11) 0.78566(9) 0.35627(10) 0.0414(4) Uani 1 1 d . . .
C32 C 0.24769(11) 0.79783(9) 0.28654(10) 0.0430(4) Uani 1 1 d . . .
C33 C 0.19142(12) 0.85623(10) 0.27512(11) 0.0487(4) Uani 1 1 d . . .
C34 C 0.34035(14) 0.82695(11) 0.18524(12) 0.0580(5) Uani 1 1 d . . .
H34 H 0.3703 0.8412 0.2374 0.070 Uiso 1 1 calc R . .
C35 C 0.36325(17) 0.85399(13) 0.12830(14) 0.0740(6) Uani 1 1 d . . .
H35 H 0.4086 0.8865 0.1430 0.089 Uiso 1 1 calc R . .
C36 C 0.32103(19) 0.83417(14) 0.05142(14) 0.0779(7) Uani 1 1 d . . .
H36 H 0.3377 0.8525 0.0141 0.094 Uiso 1 1 calc R . .
C37 C 0.25364(19) 0.78690(15) 0.02980(13) 0.0799(8) Uani 1 1 d . . .
H37 H 0.2239 0.7733 -0.0226 0.096 Uiso 1 1 calc R . .
C38 C 0.22962(15) 0.75935(12) 0.08581(11) 0.0647(6) Uani 1 1 d . . .
H38 H 0.1838 0.7273 0.0705 0.078 Uiso 1 1 calc R . .
C39 C 0.27297(12) 0.77883(9) 0.16451(10) 0.0450(4) Uani 1 1 d . . .
C40 C 0.24720(11) 0.74703(9) 0.22567(10) 0.0438(4) Uani 1 1 d . . .
H40 H 0.1887 0.7252 0.1995 0.053 Uiso 1 1 calc R . .
C41 C 0.31636(11) 0.69430(9) 0.28261(10) 0.0426(4) Uani 1 1 d . . .
H41 H 0.3553 0.6774 0.2596 0.051 Uiso 1 1 calc R . .
C42 C 0.26969(12) 0.63403(10) 0.30167(10) 0.0462(4) Uani 1 1 d . . .
C43 C 0.22448(12) 0.58164(9) 0.23963(10) 0.0428(4) Uani 1 1 d . . .
C44 C 0.16583(14) 0.53636(10) 0.24994(12) 0.0552(5) Uani 1 1 d . . .
H44 H 0.1571 0.5388 0.2955 0.066 Uiso 1 1 calc R . .
C45 C 0.12057(15) 0.48791(11) 0.19317(14) 0.0694(6) Uani 1 1 d . . .
H45 H 0.0800 0.4588 0.1998 0.083 Uiso 1 1 calc R . .
C46 C 0.13506(15) 0.48243(11) 0.12708(14) 0.0688(6) Uani 1 1 d . . .
H46 H 0.1049 0.4493 0.0892 0.083 Uiso 1 1 calc R . .
C47 C 0.19427(16) 0.52597(11) 0.11666(12) 0.0637(6) Uani 1 1 d . . .
H47 H 0.2047 0.5217 0.0721 0.076 Uiso 1 1 calc R . .
C48 C 0.23822(13) 0.57601(10) 0.17215(11) 0.0522(5) Uani 1 1 d . . .
H48 H 0.2771 0.6060 0.1643 0.063 Uiso 1 1 calc R . .
C49 C 0.37203(12) 0.09202(9) 0.43311(10) 0.0447(4) Uani 1 1 d . . .
C50 C 0.35826(14) 0.04706(11) 0.37139(12) 0.0579(5) Uani 1 1 d . . .
H50 H 0.3896 0.0058 0.3802 0.069 Uiso 1 1 calc R . .
C51 C 0.29694(16) 0.06514(13) 0.29664(12) 0.0655(6) Uani 1 1 d . . .
H51 H 0.2874 0.0356 0.2548 0.079 Uiso 1 1 calc R . .
C52 C 0.24919(15) 0.12618(12) 0.28217(12) 0.0611(6) Uani 1 1 d . . .
H52 H 0.2076 0.1368 0.2313 0.073 Uiso 1 1 calc R . .
C53 C 0.26349(12) 0.17099(10) 0.34328(10) 0.0491(4) Uani 1 1 d . . .
H53 H 0.2322 0.2123 0.3337 0.059 Uiso 1 1 calc R . .
C54 C 0.32532(11) 0.15422(9) 0.41986(10) 0.0409(4) Uani 1 1 d . . .
C55 C 0.34863(11) 0.19624(9) 0.48871(9) 0.0384(4) Uani 1 1 d . . .
C56 C 0.41092(11) 0.17844(9) 0.56047(10) 0.0400(4) Uani 1 1 d . . .
C57 C 0.45632(13) 0.11377(10) 0.57391(10) 0.0454(4) Uani 1 1 d . . .
C58 C 0.36148(11) 0.29111(9) 0.56183(9) 0.0401(4) Uani 1 1 d . . .
H58 H 0.3225 0.3129 0.5820 0.048 Uiso 1 1 calc R . .
C59 C 0.41989(11) 0.23337(9) 0.62008(9) 0.0379(4) Uani 1 1 d . . .
H59 H 0.4818 0.2488 0.6459 0.046 Uiso 1 1 calc R . .
C60 C 0.38965(11) 0.21238(9) 0.68224(9) 0.0380(4) Uani 1 1 d . . .
C61 C 0.31414(12) 0.17297(11) 0.66351(11) 0.0528(5) Uani 1 1 d . . .
H61 H 0.2810 0.1584 0.6118 0.063 Uiso 1 1 calc R . .
C62 C 0.28786(15) 0.15512(12) 0.72172(13) 0.0636(6) Uani 1 1 d . . .
H62 H 0.2363 0.1294 0.7084 0.076 Uiso 1 1 calc R . .
C63 C 0.33651(15) 0.17473(11) 0.79822(12) 0.0579(5) Uani 1 1 d . . .
H63 H 0.3184 0.1624 0.8368 0.069 Uiso 1 1 calc R . .
C64 C 0.41210(16) 0.21269(12) 0.81757(11) 0.0633(6) Uani 1 1 d . . .
H64 H 0.4459 0.2259 0.8696 0.076 Uiso 1 1 calc R . .
C65 C 0.43830(13) 0.23152(10) 0.75999(10) 0.0515(5) Uani 1 1 d . . .
H65 H 0.4896 0.2576 0.7738 0.062 Uiso 1 1 calc R . .
C66 C 0.42149(12) 0.34495(9) 0.54953(10) 0.0450(4) Uani 1 1 d . . .
C67 C 0.46178(12) 0.39956(9) 0.61024(10) 0.0433(4) Uani 1 1 d . . .
C68 C 0.44342(14) 0.40791(10) 0.67479(11) 0.0523(5) Uani 1 1 d . . .
H68 H 0.4046 0.3777 0.6824 0.063 Uiso 1 1 calc R . .
C69 C 0.48231(15) 0.46092(11) 0.72828(12) 0.0631(6) Uani 1 1 d . . .
H69 H 0.4698 0.4659 0.7716 0.076 Uiso 1 1 calc R . .
C70 C 0.53947(15) 0.50604(12) 0.71709(14) 0.0701(6) Uani 1 1 d . . .
H70 H 0.5650 0.5419 0.7525 0.084 Uiso 1 1 calc R . .
C71 C 0.55891(16) 0.49807(12) 0.65353(15) 0.0751(7) Uani 1 1 d . . .
H71 H 0.5981 0.5283 0.6465 0.090 Uiso 1 1 calc R . .
C72 C 0.52055(14) 0.44551(11) 0.60030(13) 0.0596(5) Uani 1 1 d . . .
H72 H 0.5339 0.4406 0.5574 0.072 Uiso 1 1 calc R . .
O1 O 0.89004(8) 0.55559(6) 0.14690(7) 0.0497(3) Uani 1 1 d . . .
O2 O 0.81629(9) 0.57976(7) 0.01928(7) 0.0579(4) Uani 1 1 d . . .
O3 O 1.01556(8) 0.74167(6) 0.18227(7) 0.0477(3) Uani 1 1 d . . .
O4 O 0.88427(11) 0.82227(8) 0.17117(8) 0.0719(4) Uani 1 1 d . . .
O5 O 0.21130(9) 0.89718(7) 0.34161(7) 0.0546(3) Uani 1 1 d . . .
O6 O 0.12965(10) 0.87431(7) 0.21468(9) 0.0680(4) Uani 1 1 d . . .
O7 O 0.36768(7) 0.73102(6) 0.35580(7) 0.0462(3) Uani 1 1 d . . .
O8 O 0.26649(11) 0.63224(9) 0.36467(8) 0.0743(5) Uani 1 1 d . . .
O9 O 0.43361(9) 0.07230(6) 0.50754(7) 0.0519(3) Uani 1 1 d . . .
O10 O 0.51150(10) 0.09113(7) 0.63599(8) 0.0643(4) Uani 1 1 d . . .
O11 O 0.30938(8) 0.25794(6) 0.48624(6) 0.0442(3) Uani 1 1 d . . .
O12 O 0.43712(11) 0.34043(8) 0.49249(8) 0.0730(5) Uani 1 1 d . . .

loop_
_atom_site_aniso_label
_atom_site_aniso_U_11
_atom_site_aniso_U_22
_atom_site_aniso_U_33
_atom_site_aniso_U_23
_atom_site_aniso_U_13
_atom_site_aniso_U_12
C1 0.0457(10) 0.0415(10) 0.0464(10) 0.0021(8) 0.0222(9) 0.0023(8)
C2 0.0588(12) 0.0432(11) 0.0699(13) 0.0099(9) 0.0319(11) 0.0027(9)
C3 0.0664(14) 0.0612(14) 0.0574(13) 0.0218(10) 0.0281(11) 0.0165(11)
C4 0.0626(13) 0.0609(13) 0.0438(11) 0.0095(9) 0.0139(10) 0.0145(11)
C5 0.0494(11) 0.0461(10) 0.0438(10) 0.0017(8) 0.0127(9) 0.0064(9)
C6 0.0417(9) 0.0373(9) 0.0426(9) 0.0015(7) 0.0172(8) 0.0050(7)
C7 0.0380(9) 0.0358(9) 0.0406(9) -0.0019(7) 0.0151(8) -0.0011(7)
C8 0.0468(10) 0.0434(10) 0.0427(10) -0.0064(8) 0.0227(9) -0.0064(8)
C9 0.0401(9) 0.0386(9) 0.0387(9) -0.0050(7) 0.0170(8) -0.0061(7)
C10 0.0378(9) 0.0413(9) 0.0339(8) -0.0014(7) 0.0110(7) -0.0041(7)
C11 0.0439(10) 0.0459(10) 0.0388(9) -0.0075(8) 0.0176(8) -0.0141(8)
C12 0.0474(11) 0.0735(14) 0.0505(11) -0.0054(10) 0.0208(10) -0.0018(10)
C13 0.0574(13) 0.0948(18) 0.0808(17) -0.0224(14) 0.0392(13) -0.0093(12)
C14 0.0833(17) 0.0902(18) 0.0669(15) -0.0292(13) 0.0515(14) -0.0368(15)
C15 0.0970(18) 0.0759(16) 0.0496(12) -0.0075(11) 0.0395(13) -0.0266(14)
C16 0.0752(14) 0.0525(12) 0.0426(10) -0.0007(9) 0.0249(10) -0.0106(10)
C17 0.0470(10) 0.0391(9) 0.0345(9) 0.0022(7) 0.0124(8) -0.0045(8)
C18 0.0588(11) 0.0422(10) 0.0365(9) -0.0042(8) 0.0182(9) -0.0065(9)
C19 0.0541(11) 0.0373(10) 0.0414(10) -0.0054(7) 0.0146(9) -0.0043(8)
C20 0.0676(13) 0.0468(11) 0.0452(11) -0.0013(8) 0.0226(10) 0.0031(10)
C21 0.0891(17) 0.0607(14) 0.0499(12) 0.0077(10) 0.0242(12) 0.0051(12)
C22 0.0812(16) 0.0617(15) 0.0646(14) 0.0123(11) 0.0136(13) 0.0134(13)
C23 0.0649(14) 0.0556(14) 0.0880(17) 0.0025(12) 0.0249(13) 0.0128(11)
C24 0.0609(13) 0.0529(12) 0.0636(13) -0.0035(10) 0.0284(11) -0.0012(10)
C25 0.0476(10) 0.0432(10) 0.0477(10) -0.0069(8) 0.0232(9) -0.0042(8)
C26 0.0681(13) 0.0475(11) 0.0569(12) -0.0099(9) 0.0342(11) -0.0027(10)
C27 0.0765(14) 0.0547(12) 0.0526(12) -0.0149(10) 0.0349(11) -0.0121(11)
C28 0.0611(13) 0.0650(13) 0.0410(10) -0.0069(9) 0.0190(10) -0.0138(11)
C29 0.0471(11) 0.0520(11) 0.0481(11) -0.0022(9) 0.0199(9) -0.0061(9)
C30 0.0409(9) 0.0430(10) 0.0424(10) -0.0051(7) 0.0192(8) -0.0071(8)
C31 0.0375(9) 0.0396(9) 0.0484(10) -0.0069(8) 0.0197(8) -0.0010(7)
C32 0.0380(9) 0.0441(10) 0.0443(10) -0.0073(8) 0.0154(8) 0.0004(8)
C33 0.0424(10) 0.0440(10) 0.0522(11) -0.0085(9) 0.0134(9) 0.0010(8)
C34 0.0584(12) 0.0622(13) 0.0449(11) -0.0018(9) 0.0143(10) -0.0064(10)
C35 0.0831(17) 0.0692(15) 0.0716(16) 0.0136(12) 0.0354(14) -0.0017(13)
C36 0.100(2) 0.0785(17) 0.0622(15) 0.0215(13) 0.0418(15) 0.0289(15)
C37 0.0949(19) 0.0959(19) 0.0391(12) -0.0017(12) 0.0196(12) 0.0295(16)
C38 0.0592(13) 0.0744(15) 0.0467(11) -0.0146(10) 0.0101(10) 0.0029(11)
C39 0.0414(10) 0.0457(10) 0.0398(9) -0.0043(8) 0.0098(8) 0.0072(8)
C40 0.0338(9) 0.0439(10) 0.0457(10) -0.0092(8) 0.0095(8) -0.0010(7)
C41 0.0387(9) 0.0448(10) 0.0420(9) -0.0097(8) 0.0154(8) -0.0004(8)
C42 0.0471(10) 0.0498(11) 0.0446(10) -0.0078(8) 0.0225(9) 0.0006(8)
C43 0.0464(10) 0.0375(9) 0.0457(10) -0.0040(8) 0.0209(8) 0.0032(8)
C44 0.0685(13) 0.0440(11) 0.0670(13) -0.0098(9) 0.0424(11) -0.0043(10)
C45 0.0769(15) 0.0494(12) 0.0985(17) -0.0230(12) 0.0535(14) -0.0178(11)
C46 0.0790(16) 0.0512(13) 0.0764(15) -0.0264(11) 0.0337(13) -0.0126(11)
C47 0.0852(16) 0.0539(12) 0.0565(12) -0.0175(10) 0.0348(12) -0.0092(11)
C48 0.0653(13) 0.0452(11) 0.0532(11) -0.0085(9) 0.0323(10) -0.0062(9)
C49 0.0479(10) 0.0470(10) 0.0430(10) -0.0058(8) 0.0231(9) -0.0068(8)
C50 0.0672(13) 0.0559(12) 0.0606(13) -0.0161(10) 0.0370(11) -0.0084(10)
C51 0.0766(15) 0.0768(16) 0.0494(12) -0.0250(11) 0.0331(12) -0.0211(13)
C52 0.0617(13) 0.0763(15) 0.0399(11) -0.0116(10) 0.0169(10) -0.0163(11)
C53 0.0488(11) 0.0556(11) 0.0405(10) -0.0045(8) 0.0170(9) -0.0127(9)
C54 0.0414(9) 0.0464(10) 0.0383(9) -0.0051(7) 0.0202(8) -0.0093(8)
C55 0.0376(9) 0.0419(10) 0.0373(9) -0.0017(7) 0.0178(8) -0.0030(7)
C56 0.0407(9) 0.0433(10) 0.0382(9) -0.0021(7) 0.0192(8) 0.0000(7)
C57 0.0503(11) 0.0460(10) 0.0412(10) -0.0015(8) 0.0210(9) 0.0021(8)
C58 0.0425(9) 0.0423(10) 0.0331(8) -0.0049(7) 0.0139(8) -0.0020(8)
C59 0.0350(9) 0.0427(9) 0.0334(8) -0.0018(7) 0.0122(7) -0.0012(7)
C60 0.0373(9) 0.0403(9) 0.0332(8) -0.0005(7) 0.0124(7) 0.0051(7)
C61 0.0460(11) 0.0667(13) 0.0409(10) -0.0007(9) 0.0142(9) -0.0123(9)
C62 0.0567(13) 0.0742(15) 0.0622(13) 0.0059(11) 0.0279(11) -0.0114(11)
C63 0.0727(14) 0.0610(13) 0.0516(12) 0.0086(10) 0.0378(11) 0.0080(11)
C64 0.0792(15) 0.0752(15) 0.0351(10) -0.0074(10) 0.0241(10) -0.0046(12)
C65 0.0525(11) 0.0609(12) 0.0379(10) -0.0087(8) 0.0165(9) -0.0117(9)
C66 0.0518(11) 0.0454(10) 0.0377(9) -0.0010(8) 0.0192(8) -0.0041(8)
C67 0.0464(10) 0.0384(9) 0.0401(9) 0.0014(7) 0.0139(8) 0.0009(8)
C68 0.0615(12) 0.0484(11) 0.0446(10) -0.0061(8) 0.0207(9) -0.0027(9)
C69 0.0715(14) 0.0608(13) 0.0505(12) -0.0127(10) 0.0203(11) 0.0020(11)
C70 0.0688(14) 0.0524(13) 0.0724(15) -0.0215(11) 0.0148(12) -0.0057(11)
C71 0.0718(15) 0.0546(13) 0.0974(18) -0.0137(13) 0.0353(14) -0.0210(12)
C72 0.0648(13) 0.0512(12) 0.0664(13) -0.0050(10) 0.0318(11) -0.0104(10)
O1 0.0571(8) 0.0405(7) 0.0529(8) -0.0043(6) 0.0250(7) -0.0110(6)
O2 0.0660(9) 0.0568(8) 0.0478(8) -0.0174(6) 0.0217(7) -0.0212(7)
O3 0.0495(7) 0.0391(7) 0.0390(6) 0.0016(5) 0.0046(6) -0.0098(6)
O4 0.1026(12) 0.0739(10) 0.0521(8) 0.0081(7) 0.0455(9) 0.0164(9)
O5 0.0549(8) 0.0480(8) 0.0556(8) -0.0093(6) 0.0190(7) 0.0094(6)
O6 0.0577(9) 0.0573(9) 0.0648(9) -0.0105(7) 0.0037(8) 0.0151(7)
O7 0.0366(6) 0.0458(7) 0.0481(7) -0.0120(6) 0.0107(6) 0.0016(5)
O8 0.0917(12) 0.0905(11) 0.0532(9) -0.0206(8) 0.0430(9) -0.0280(9)
O9 0.0621(8) 0.0458(7) 0.0504(8) -0.0040(6) 0.0267(7) 0.0056(6)
O10 0.0745(10) 0.0595(9) 0.0498(8) 0.0061(7) 0.0183(8) 0.0202(8)
O11 0.0428(7) 0.0427(7) 0.0366(6) -0.0045(5) 0.0073(5) 0.0006(5)
O12 0.0995(12) 0.0830(11) 0.0502(8) -0.0149(7) 0.0450(8) -0.0328(9)

loop_
_atom_type_symbol
_atom_type_description
_atom_type_scat_dispersion_real
_atom_type_scat_dispersion_imag
_atom_type_scat_source
C C 0.0033 0.0016 'International Tables Vol C Tables 4.2.6.8 and 6.1.1.4'
H H 0.0000 0.0000 'International Tables Vol C Tables 4.2.6.8 and 6.1.1.4'
O O 0.0106 0.0060 'International Tables Vol C Tables 4.2.6.8 and 6.1.1.4'

loop_
_geom_angle_atom_site_label_1
_geom_angle_atom_site_label_2
_geom_angle_atom_site_label_3
_geom_angle
_geom_angle_site_symmetry_1
_geom_angle_site_symmetry_3
_geom_angle_publ_flag
O1 C1 C2 117.22(17) . . ?
O1 C1 C6 122.20(15) . . ?
C2 C1 C6 120.59(17) . . ?
C3 C2 C1 118.50(19) . . ?
C2 C3 C4 121.99(18) . . ?
C5 C4 C3 119.71(19) . . ?
C4 C5 C6 119.57(19) . . ?
C1 C6 C5 119.64(16) . . ?
C1 C6 C7 114.67(15) . . ?
C5 C6 C7 125.68(16) . . ?
C9 C7 O3 114.84(15) . . ?
C9 C7 C6 123.17(16) . . ?
O3 C7 C6 121.99(15) . . ?
O2 C8 O1 117.28(16) . . ?
O2 C8 C9 127.18(17) . . ?
O1 C8 C9 115.54(15) . . ?
C7 C9 C8 121.59(16) . . ?
C7 C9 C10 110.07(14) . . ?
C8 C9 C10 128.31(15) . . ?
C9 C10 C11 114.96(14) . . ?
C9 C10 C17 98.92(12) . . ?
C11 C10 C17 114.79(13) . . ?
C12 C11 C16 118.26(17) . . ?
C12 C11 C10 121.81(16) . . ?
C16 C11 C10 119.93(17) . . ?
C11 C12 C13 120.2(2) . . ?
C14 C13 C12 120.9(2) . . ?
C15 C14 C13 119.4(2) . . ?
C14 C15 C16 120.3(2) . . ?
C15 C16 C11 121.0(2) . . ?
O3 C17 C18 108.00(13) . . ?
O3 C17 C10 106.61(13) . . ?
C18 C17 C10 109.43(14) . . ?
O4 C18 C19 121.42(18) . . ?
O4 C18 C17 119.59(16) . . ?
C19 C18 C17 118.91(15) . . ?
C20 C19 C24 118.80(18) . . ?
C20 C19 C18 123.18(18) . . ?
C24 C19 C18 118.01(17) . . ?
C19 C20 C21 120.2(2) . . ?
C22 C21 C20 120.4(2) . . ?
C21 C22 C23 119.9(2) . . ?
C22 C23 C24 120.3(2) . . ?
C23 C24 C19 120.3(2) . . ?
C26 C25 O5 116.99(17) . . ?
C26 C25 C30 121.03(18) . . ?
O5 C25 C30 121.98(15) . . ?
C27 C26 C25 118.85(19) . . ?
C26 C27 C28 121.21(18) . . ?
C29 C28 C27 120.11(19) . . ?
C28 C29 C30 119.52(19) . . ?
C29 C30 C25 119.26(16) . . ?
C29 C30 C31 126.12(17) . . ?
C25 C30 C31 114.61(16) . . ?
C32 C31 O7 114.13(15) . . ?
C32 C31 C30 123.51(16) . . ?
O7 C31 C30 122.33(15) . . ?
C31 C32 C33 121.49(16) . . ?
C31 C32 C40 110.06(15) . . ?
C33 C32 C40 128.10(16) . . ?
O6 C33 O5 116.93(17) . . ?
O6 C33 C32 127.55(17) . . ?
O5 C33 C32 115.51(16) . . ?
C39 C34 C35 120.01(19) . . ?
C36 C35 C34 121.6(2) . . ?
C35 C36 C37 119.1(2) . . ?
C36 C37 C38 120.2(2) . . ?
C37 C38 C39 121.0(2) . . ?
C34 C39 C38 118.05(19) . . ?
C34 C39 C40 121.46(15) . . ?
C38 C39 C40 120.48(18) . . ?
C32 C40 C39 113.46(15) . . ?
C32 C40 C41 98.45(13) . . ?
C39 C40 C41 114.54(14) . . ?
O7 C41 C42 107.70(13) . . ?
O7 C41 C40 106.60(13) . . ?
C42 C41 C40 111.04(14) . . ?
O8 C42 C43 121.86(17) . . ?
O8 C42 C41 119.56(16) . . ?
C43 C42 C41 118.46(15) . . ?
C48 C43 C44 118.84(17) . . ?
C48 C43 C42 122.94(16) . . ?
C44 C43 C42 118.22(16) . . ?
C45 C44 C43 120.46(18) . . ?
C46 C45 C44 120.2(2) . . ?
C45 C46 C47 120.0(2) . . ?
C46 C47 C48 120.22(19) . . ?
C47 C48 C43 120.16(18) . . ?
O9 C49 C50 116.97(17) . . ?
O9 C49 C54 122.09(15) . . ?
C50 C49 C54 120.94(18) . . ?
C51 C50 C49 118.3(2) . . ?
C50 C51 C52 121.84(19) . . ?
C53 C52 C51 119.8(2) . . ?
C52 C53 C54 119.8(2) . . ?
C49 C54 C53 119.34(16) . . ?
C49 C54 C55 114.60(16) . . ?
C53 C54 C55 126.03(17) . . ?
C56 C55 O11 114.45(14) . . ?
C56 C55 C54 123.39(16) . . ?
O11 C55 C54 122.16(15) . . ?
C55 C56 C57 121.56(16) . . ?
C55 C56 C59 110.50(15) . . ?
C57 C56 C59 127.88(15) . . ?
O10 C57 O9 116.90(16) . . ?
O10 C57 C56 127.65(17) . . ?
O9 C57 C56 115.45(15) . . ?
O11 C58 C66 107.92(12) . . ?
O11 C58 C59 107.08(13) . . ?
C66 C58 C59 109.92(14) . . ?
C56 C59 C60 115.13(14) . . ?
C56 C59 C58 98.79(12) . . ?
C60 C59 C58 114.51(13) . . ?
C65 C60 C61 118.19(16) . . ?
C65 C60 C59 120.30(15) . . ?
C61 C60 C59 121.50(15) . . ?
C60 C61 C62 120.06(18) . . ?
C63 C62 C61 121.0(2) . . ?
C62 C63 C64 119.41(18) . . ?
C63 C64 C65 120.14(18) . . ?
C64 C65 C60 121.21(18) . . ?
O12 C66 C67 122.12(17) . . ?
O12 C66 C58 119.27(16) . . ?
C67 C66 C58 118.55(14) . . ?
C68 C67 C72 118.51(18) . . ?
C68 C67 C66 123.92(17) . . ?
C72 C67 C66 117.56(16) . . ?
C67 C68 C69 120.72(19) . . ?
C70 C69 C68 119.9(2) . . ?
C71 C70 C69 120.0(2) . . ?
C72 C71 C70 120.3(2) . . ?
C71 C72 C67 120.5(2) . . ?
C1 O1 C8 122.74(13) . . ?
C7 O3 C17 106.27(12) . . ?
C25 O5 C33 122.84(14) . . ?
C31 O7 C41 106.06(12) . . ?
C49 O9 C57 122.82(14) . . ?
C55 O11 C58 106.29(12) . . ?

loop_
_geom_bond_atom_site_label_1
_geom_bond_atom_site_label_2
_geom_bond_distance
_geom_bond_site_symmetry_2
_geom_bond_publ_flag
C1 O1 1.381(2) . ?
C1 C2 1.389(2) . ?
C1 C6 1.399(2) . ?
C2 C3 1.376(3) . ?
C3 C4 1.384(3) . ?
C4 C5 1.381(3) . ?
C5 C6 1.399(2) . ?
C6 C7 1.432(2) . ?
C7 C9 1.346(2) . ?
C7 O3 1.349(2) . ?
C8 O2 1.212(2) . ?
C8 O1 1.389(2) . ?
C8 C9 1.430(2) . ?
C9 C10 1.506(2) . ?
C10 C11 1.518(2) . ?
C10 C17 1.579(2) . ?
C11 C12 1.380(3) . ?
C11 C16 1.389(2) . ?
C12 C13 1.389(3) . ?
C13 C14 1.371(3) . ?
C14 C15 1.366(4) . ?
C15 C16 1.380(3) . ?
C17 O3 1.4583(19) . ?
C17 C18 1.528(3) . ?
C18 O4 1.214(2) . ?
C18 C19 1.490(3) . ?
C19 C20 1.390(3) . ?
C19 C24 1.395(3) . ?
C20 C21 1.388(3) . ?
C21 C22 1.374(3) . ?
C22 C23 1.376(3) . ?
C23 C24 1.383(3) . ?
C25 C26 1.380(2) . ?
C25 O5 1.382(2) . ?
C25 C30 1.404(2) . ?
C26 C27 1.376(3) . ?
C27 C28 1.393(3) . ?
C28 C29 1.381(3) . ?
C29 C30 1.397(2) . ?
C30 C31 1.430(2) . ?
C31 C32 1.347(2) . ?
C31 O7 1.353(2) . ?
C32 C33 1.427(2) . ?
C32 C40 1.507(2) . ?
C33 O6 1.211(2) . ?
C33 O5 1.395(2) . ?
C34 C39 1.382(3) . ?
C34 C35 1.386(3) . ?
C35 C36 1.362(3) . ?
C36 C37 1.370(4) . ?
C37 C38 1.386(3) . ?
C38 C39 1.390(2) . ?
C39 C40 1.522(2) . ?
C40 C41 1.568(2) . ?
C41 O7 1.4547(19) . ?
C41 C42 1.531(3) . ?
C42 O8 1.209(2) . ?
C42 C43 1.484(2) . ?
C43 C48 1.387(2) . ?
C43 C44 1.390(3) . ?
C44 C45 1.377(3) . ?
C45 C46 1.369(3) . ?
C46 C47 1.377(3) . ?
C47 C48 1.381(3) . ?
C49 O9 1.385(2) . ?
C49 C50 1.389(2) . ?
C49 C54 1.399(3) . ?
C50 C51 1.380(3) . ?
C51 C52 1.387(3) . ?
C52 C53 1.377(3) . ?
C53 C54 1.400(2) . ?
C54 C55 1.434(2) . ?
C55 C56 1.345(2) . ?
C55 O11 1.356(2) . ?
C56 C57 1.431(3) . ?
C56 C59 1.506(2) . ?
C57 O10 1.214(2) . ?
C57 O9 1.393(2) . ?
C58 O11 1.4568(18) . ?
C58 C66 1.532(2) . ?
C58 C59 1.576(2) . ?
C59 C60 1.515(2) . ?
C60 C65 1.382(2) . ?
C60 C61 1.383(2) . ?
C61 C62 1.387(3) . ?
C62 C63 1.365(3) . ?
C63 C64 1.368(3) . ?
C64 C65 1.380(3) . ?
C66 O12 1.212(2) . ?
C66 C67 1.488(2) . ?
C67 C68 1.384(2) . ?
C67 C72 1.396(3) . ?
C68 C69 1.388(3) . ?
C69 C70 1.376(3) . ?
C70 C71 1.376(3) . ?
C71 C72 1.378(3) . ?
